data_7128596
loop_
_publ_author_name
'Riley, William'
'Jones, Andrew C.'
'Singh, Kuldip'
'Browne, Duncan L.'
'Stuart, Alison M.'

_publ_section_title
;
 Accessing novel fluorinated heterocycles with the hypervalent
 fluoroiodane reagent by solution and mechanochemical synthesis.
;
_journal_issue 60
_journal_name_full 'Chemical communications (Cambridge, England)'
_journal_page_first 7406
_journal_page_last 7409
_journal_paper_doi 10.1039/d1cc02587b
_journal_volume 57
_journal_year 2021
_chemical_absolute_configuration syn
_chemical_formula_moiety 'C15 H21 F N2 O2 S'
_chemical_formula_sum 'C15 H21 F N2 O2 S'
_chemical_formula_weight 312.40
_space_group_crystal_system orthorhombic
_space_group_IT_number 19
_space_group_name_Hall 'P 2ac 2ab'
_space_group_name_H-M_alt 'P 21 21 21'
_atom_sites_solution_hydrogens geom
_audit_creation_method SHELXL-2018/3
_audit_update_record
;
2021-05-11 deposited with the CCDC.	2021-07-06 downloaded from the CCDC.
;
_cell_angle_alpha 90
_cell_angle_beta 90
_cell_angle_gamma 90
_cell_formula_units_Z 4
_cell_length_a 8.315(3)
_cell_length_b 11.835(5)
_cell_length_c 16.239(6)
_cell_measurement_reflns_used 912
_cell_measurement_temperature 150(2)
_cell_measurement_theta_max 26.343
_cell_measurement_theta_min 2.994
_cell_volume 1598.0(11)
_computing_cell_refinement 'Bruker SMART'
_computing_data_collection 'Bruker SMART'
_computing_data_reduction 'Bruker SHELXTL'
_computing_molecular_graphics 'Bruker SHELXTL'
_computing_publication_material 'Bruker SHELXTL'
_computing_structure_refinement 'SHELXL-2018/3 (Sheldrick, 2018)'
_computing_structure_solution 'Bruker SHELXTL'
_diffrn_ambient_temperature 150(2)
_diffrn_measured_fraction_theta_full 1.000
_diffrn_measured_fraction_theta_max 1.000
_diffrn_measurement_device_type 'Bruker Apex 2000 CCD area detector'
_diffrn_measurement_method 'phi and omega scans'
_diffrn_radiation_type MoK\a
_diffrn_radiation_wavelength 0.71073
_diffrn_reflns_av_R_equivalents 0.0625
_diffrn_reflns_av_unetI/netI 0.0451
_diffrn_reflns_Laue_measured_fraction_full 1.000
_diffrn_reflns_Laue_measured_fraction_max 1.000
_diffrn_reflns_limit_h_max 10
_diffrn_reflns_limit_h_min -10
_diffrn_reflns_limit_k_max 14
_diffrn_reflns_limit_k_min -14
_diffrn_reflns_limit_l_max 20
_diffrn_reflns_limit_l_min -20
_diffrn_reflns_number 12402
_diffrn_reflns_point_group_measured_fraction_full 1.000
_diffrn_reflns_point_group_measured_fraction_max 1.000
_diffrn_reflns_theta_full 25.242
_diffrn_reflns_theta_max 25.997
_diffrn_reflns_theta_min 2.129
_exptl_absorpt_coefficient_mu 0.219
_exptl_absorpt_correction_T_max 0.875
_exptl_absorpt_correction_T_min 0.572
_exptl_absorpt_correction_type empirical
_exptl_absorpt_process_details
;
absoprtion correction based on 6307 reflections(SADABS);Rint 0.0849 before
correction and 0.0510 after.
;
_exptl_crystal_colour colourless
_exptl_crystal_density_diffrn 1.298
_exptl_crystal_description block
_exptl_crystal_F_000 664
_exptl_crystal_size_max 0.43
_exptl_crystal_size_mid 0.31
_exptl_crystal_size_min 0.20
_refine_diff_density_max 0.258
_refine_diff_density_min -0.183
_refine_diff_density_rms 0.046
_refine_ls_abs_structure_details
; 
 Refined as an inversion twin. 
;
_refine_ls_extinction_method none
_refine_ls_goodness_of_fit_ref 1.072
_refine_ls_hydrogen_treatment constr
_refine_ls_matrix_type full
_refine_ls_number_parameters 195
_refine_ls_number_reflns 3140
_refine_ls_number_restraints 0
_refine_ls_restrained_S_all 1.072
_refine_ls_R_factor_all 0.0607
_refine_ls_R_factor_gt 0.0497
_refine_ls_shift/su_max 0.001
_refine_ls_shift/su_mean 0.000
_refine_ls_structure_factor_coef Fsqd
_refine_ls_weighting_details 'w=1/[\s^2^(Fo^2^)+(0.0544P)^2^] where P=(Fo^2^+2Fc^2^)/3'
_refine_ls_weighting_scheme calc
_refine_ls_wR_factor_gt 0.1054
_refine_ls_wR_factor_ref 0.1101
_reflns_Friedel_coverage 0.731
_reflns_Friedel_fraction_full 1.000
_reflns_Friedel_fraction_max 0.999
_reflns_number_gt 2670
_reflns_number_total 3140
_reflns_threshold_expression 'I > 2\s(I)'
_cod_data_source_file d1cc02587b2.cif
_cod_data_source_block 20020
_cod_depositor_comments 'Adding full bibliography for 7128595--7128600.cif.'
_cod_database_code 7128596
_shelx_shelxl_version_number 2018/3
_shelx_space_group_comment
; 
The symmetry employed for this shelxl refinement is uniquely defined 
by the following loop, which should always be used as a source of 
symmetry information in preference to the above space-group names. 
They are only intended as comments. 
;

loop_
_space_group_symop_operation_xyz
'x, y, z'
'-x+1/2, -y, z+1/2'
'-x, y+1/2, -z+1/2'
'x+1/2, -y+1/2, -z'

loop_
_atom_site_label
_atom_site_type_symbol
_atom_site_fract_x
_atom_site_fract_y
_atom_site_fract_z
_atom_site_U_iso_or_equiv
_atom_site_adp_type
_atom_site_occupancy
_atom_site_site_symmetry_order
_atom_site_calc_flag
_atom_site_refinement_flags_posn
_atom_site_refinement_flags_adp
_atom_site_refinement_flags_occupancy
_atom_site_disorder_assembly
_atom_site_disorder_group
F1 F 0.8868(3) 1.0400(2) 0.66409(13) 0.0743(7) Uani 1 1 d . . . . .
S1 S 0.41184(11) 1.03341(8) 0.75868(6) 0.0474(3) Uani 1 1 d . . . . .
O1 O 0.3562(3) 1.1456(2) 0.77128(19) 0.0653(8) Uani 1 1 d . . . . .
O2 O 0.3681(3) 0.9732(3) 0.68557(16) 0.0614(7) Uani 1 1 d . . . . .
N1 N 0.6659(4) 1.0927(2) 0.82943(18) 0.0421(7) Uani 1 1 d . . . . .
N2 N 0.6120(3) 1.0383(2) 0.75803(16) 0.0427(6) Uani 1 1 d . . . . .
C1 C 0.6947(4) 0.9335(3) 0.7354(2) 0.0431(8) Uani 1 1 d . . . . .
H1A H 0.651006 0.904265 0.682845 0.052 Uiso 1 1 calc R U . . .
H1B H 0.677356 0.875636 0.778495 0.052 Uiso 1 1 calc R U . . .
C2 C 0.8708(4) 0.9569(3) 0.7264(2) 0.0463(8) Uani 1 1 d . . . . .
C3 C 0.9345(4) 1.0085(3) 0.8056(2) 0.0494(9) Uani 1 1 d . . . . .
H3A H 0.972501 0.947086 0.842103 0.059 Uiso 1 1 calc R U . . .
H3B H 1.028010 1.056982 0.792379 0.059 Uiso 1 1 calc R U . . .
C4 C 0.8116(4) 1.0779(3) 0.8511(2) 0.0406(8) Uani 1 1 d . . . . .
C5 C 0.8671(5) 1.1325(3) 0.9300(2) 0.0570(11) Uani 1 1 d . . . . .
H5 H 0.972353 1.170252 0.918691 0.068 Uiso 1 1 calc R U . . .
C6 C 0.7505(7) 1.2229(4) 0.9607(3) 0.0831(16) Uani 1 1 d . . . . .
H6A H 0.648034 1.187483 0.975739 0.125 Uiso 1 1 calc R U . . .
H6B H 0.732202 1.278562 0.917015 0.125 Uiso 1 1 calc R U . . .
H6C H 0.796290 1.260629 1.009018 0.125 Uiso 1 1 calc R U . . .
C7 C 0.8958(6) 1.0431(5) 0.9963(2) 0.0765(13) Uani 1 1 d . . . . .
H7A H 0.963889 0.982897 0.973952 0.115 Uiso 1 1 calc R U . . .
H7B H 0.792505 1.011266 1.013748 0.115 Uiso 1 1 calc R U . . .
H7C H 0.949432 1.077930 1.043666 0.115 Uiso 1 1 calc R U . . .
C8 C 0.9618(5) 0.8540(4) 0.7004(3) 0.0694(13) Uani 1 1 d . . . . .
H8A H 1.075740 0.873089 0.693696 0.104 Uiso 1 1 calc R U . . .
H8B H 0.918789 0.826346 0.647945 0.104 Uiso 1 1 calc R U . . .
H8C H 0.950502 0.795208 0.742462 0.104 Uiso 1 1 calc R U . . .
C9 C 0.3611(4) 0.9517(3) 0.8450(2) 0.0408(8) Uani 1 1 d . . . . .
C10 C 0.3354(4) 0.8373(3) 0.8377(2) 0.0476(9) Uani 1 1 d . . . . .
H10 H 0.342420 0.801293 0.785551 0.057 Uiso 1 1 calc R U . . .
C11 C 0.2994(5) 0.7759(3) 0.9072(3) 0.0559(11) Uani 1 1 d . . . . .
H11 H 0.280264 0.697071 0.902078 0.067 Uiso 1 1 calc R U . . .
C12 C 0.2900(5) 0.8254(3) 0.9848(3) 0.0542(10) Uani 1 1 d . . . . .
C13 C 0.3185(5) 0.9404(3) 0.9896(2) 0.0582(11) Uani 1 1 d . . . . .
H13 H 0.313888 0.976770 1.041706 0.070 Uiso 1 1 calc R U . . .
C14 C 0.3531(5) 1.0030(3) 0.9210(2) 0.0540(10) Uani 1 1 d . . . . .
H14 H 0.371692 1.081926 0.925824 0.065 Uiso 1 1 calc R U . . .
C15 C 0.2549(7) 0.7579(4) 1.0606(3) 0.0854(16) Uani 1 1 d . . . . .
H15A H 0.356255 0.734607 1.086385 0.128 Uiso 1 1 calc R U . . .
H15B H 0.192465 0.690680 1.045718 0.128 Uiso 1 1 calc R U . . .
H15C H 0.193074 0.804030 1.099453 0.128 Uiso 1 1 calc R U . . .

loop_
_atom_site_aniso_label
_atom_site_aniso_U_11
_atom_site_aniso_U_22
_atom_site_aniso_U_33
_atom_site_aniso_U_23
_atom_site_aniso_U_13
_atom_site_aniso_U_12
F1 0.0688(16) 0.1024(18) 0.0516(13) 0.0260(14) 0.0116(12) 0.0012(15)
S1 0.0397(5) 0.0524(5) 0.0502(5) 0.0101(5) -0.0041(4) 0.0063(4)
O1 0.0570(17) 0.0531(15) 0.086(2) 0.0216(15) 0.0008(14) 0.0145(13)
O2 0.0557(17) 0.0842(19) 0.0442(14) 0.0064(15) -0.0164(12) -0.0038(15)
N1 0.0467(18) 0.0344(14) 0.0451(17) -0.0033(13) 0.0061(14) -0.0050(12)
N2 0.0466(17) 0.0440(14) 0.0376(15) 0.0042(14) -0.0009(13) 0.0007(13)
C1 0.046(2) 0.0475(19) 0.0354(17) -0.0047(15) -0.0024(14) 0.0008(14)
C2 0.047(2) 0.056(2) 0.0359(18) -0.0010(17) 0.0019(14) 0.0026(17)
C3 0.041(2) 0.059(2) 0.048(2) -0.0082(18) -0.0002(16) -0.0015(16)
C4 0.043(2) 0.0404(18) 0.0382(19) -0.0007(15) 0.0050(15) -0.0105(14)
C5 0.057(3) 0.063(2) 0.052(2) -0.0154(19) 0.0087(18) -0.023(2)
C6 0.100(4) 0.070(3) 0.079(3) -0.038(3) 0.015(3) -0.013(3)
C7 0.080(3) 0.108(3) 0.042(2) -0.008(3) -0.006(2) -0.005(3)
C8 0.046(2) 0.085(3) 0.077(3) -0.036(3) 0.000(2) 0.014(2)
C9 0.0333(17) 0.0419(18) 0.047(2) -0.0006(16) -0.0010(15) 0.0085(14)
C10 0.053(2) 0.046(2) 0.044(2) -0.0057(17) -0.0060(17) -0.0023(17)
C11 0.065(3) 0.0386(19) 0.064(3) 0.002(2) -0.001(2) -0.0056(17)
C12 0.057(2) 0.052(2) 0.054(2) 0.0032(19) 0.0099(19) 0.0010(19)
C13 0.068(3) 0.059(2) 0.048(2) -0.0102(19) 0.0143(18) 0.003(2)
C14 0.059(2) 0.0397(19) 0.063(2) -0.0047(18) 0.017(2) -0.0008(17)
C15 0.117(5) 0.075(3) 0.064(3) 0.013(3) 0.021(3) -0.004(3)

loop_
_atom_type_symbol
_atom_type_description
_atom_type_scat_dispersion_real
_atom_type_scat_dispersion_imag
_atom_type_scat_source
C C 0.0033 0.0016 'International Tables Vol C Tables 4.2.6.8 and 6.1.1.4'
H H 0.0000 0.0000 'International Tables Vol C Tables 4.2.6.8 and 6.1.1.4'
N N 0.0061 0.0033 'International Tables Vol C Tables 4.2.6.8 and 6.1.1.4'
O O 0.0106 0.0060 'International Tables Vol C Tables 4.2.6.8 and 6.1.1.4'
F F 0.0171 0.0103 'International Tables Vol C Tables 4.2.6.8 and 6.1.1.4'
S S 0.1246 0.1234 'International Tables Vol C Tables 4.2.6.8 and 6.1.1.4'

loop_
_geom_angle_atom_site_label_1
_geom_angle_atom_site_label_2
_geom_angle_atom_site_label_3
_geom_angle
_geom_angle_site_symmetry_1
_geom_angle_site_symmetry_3
_geom_angle_publ_flag
O1 S1 O2 120.10(18) . . ?
O1 S1 N2 107.09(17) . . ?
O2 S1 N2 105.43(16) . . ?
O1 S1 C9 108.76(17) . . ?
O2 S1 C9 109.10(16) . . ?
N2 S1 C9 105.35(15) . . ?
C4 N1 N2 118.0(3) . . ?
N1 N2 C1 116.5(3) . . ?
N1 N2 S1 109.3(2) . . ?
C1 N2 S1 116.2(2) . . ?
N2 C1 C2 109.1(3) . . ?
N2 C1 H1A 109.9 . . ?
C2 C1 H1A 109.9 . . ?
N2 C1 H1B 109.9 . . ?
C2 C1 H1B 109.9 . . ?
H1A C1 H1B 108.3 . . ?
F1 C2 C8 108.4(3) . . ?
F1 C2 C1 106.8(3) . . ?
C8 C2 C1 111.8(3) . . ?
F1 C2 C3 107.0(3) . . ?
C8 C2 C3 113.0(3) . . ?
C1 C2 C3 109.4(3) . . ?
C4 C3 C2 113.5(3) . . ?
C4 C3 H3A 108.9 . . ?
C2 C3 H3A 108.9 . . ?
C4 C3 H3B 108.9 . . ?
C2 C3 H3B 108.9 . . ?
H3A C3 H3B 107.7 . . ?
N1 C4 C3 125.8(3) . . ?
N1 C4 C5 117.8(3) . . ?
C3 C4 C5 116.3(3) . . ?
C4 C5 C7 110.5(3) . . ?
C4 C5 C6 112.5(4) . . ?
C7 C5 C6 110.8(4) . . ?
C4 C5 H5 107.6 . . ?
C7 C5 H5 107.6 . . ?
C6 C5 H5 107.6 . . ?
C5 C6 H6A 109.5 . . ?
C5 C6 H6B 109.5 . . ?
H6A C6 H6B 109.5 . . ?
C5 C6 H6C 109.5 . . ?
H6A C6 H6C 109.5 . . ?
H6B C6 H6C 109.5 . . ?
C5 C7 H7A 109.5 . . ?
C5 C7 H7B 109.5 . . ?
H7A C7 H7B 109.5 . . ?
C5 C7 H7C 109.5 . . ?
H7A C7 H7C 109.5 . . ?
H7B C7 H7C 109.5 . . ?
C2 C8 H8A 109.5 . . ?
C2 C8 H8B 109.5 . . ?
H8A C8 H8B 109.5 . . ?
C2 C8 H8C 109.5 . . ?
H8A C8 H8C 109.5 . . ?
H8B C8 H8C 109.5 . . ?
C10 C9 C14 120.3(3) . . ?
C10 C9 S1 120.7(3) . . ?
C14 C9 S1 119.0(3) . . ?
C11 C10 C9 118.9(3) . . ?
C11 C10 H10 120.6 . . ?
C9 C10 H10 120.6 . . ?
C10 C11 C12 122.2(4) . . ?
C10 C11 H11 118.9 . . ?
C12 C11 H11 118.9 . . ?
C13 C12 C11 117.1(4) . . ?
C13 C12 C15 120.9(4) . . ?
C11 C12 C15 122.1(4) . . ?
C14 C13 C12 121.5(4) . . ?
C14 C13 H13 119.2 . . ?
C12 C13 H13 119.2 . . ?
C13 C14 C9 120.1(3) . . ?
C13 C14 H14 120.0 . . ?
C9 C14 H14 120.0 . . ?
C12 C15 H15A 109.5 . . ?
C12 C15 H15B 109.5 . . ?
H15A C15 H15B 109.5 . . ?
C12 C15 H15C 109.5 . . ?
H15A C15 H15C 109.5 . . ?
H15B C15 H15C 109.5 . . ?

loop_
_geom_bond_atom_site_label_1
_geom_bond_atom_site_label_2
_geom_bond_distance
_geom_bond_site_symmetry_2
_geom_bond_publ_flag
F1 C2 1.417(4) . ?
S1 O1 1.421(3) . ?
S1 O2 1.431(3) . ?
S1 N2 1.666(3) . ?
S1 C9 1.755(4) . ?
N1 C4 1.273(5) . ?
N1 N2 1.400(4) . ?
N2 C1 1.465(4) . ?
C1 C2 1.497(5) . ?
C1 H1A 0.9900 . ?
C1 H1B 0.9900 . ?
C2 C8 1.495(5) . ?
C2 C3 1.519(5) . ?
C3 C4 1.504(5) . ?
C3 H3A 0.9900 . ?
C3 H3B 0.9900 . ?
C4 C5 1.508(5) . ?
C5 C7 1.527(6) . ?
C5 C6 1.528(6) . ?
C5 H5 1.0000 . ?
C6 H6A 0.9800 . ?
C6 H6B 0.9800 . ?
C6 H6C 0.9800 . ?
C7 H7A 0.9800 . ?
C7 H7B 0.9800 . ?
C7 H7C 0.9800 . ?
C8 H8A 0.9800 . ?
C8 H8B 0.9800 . ?
C8 H8C 0.9800 . ?
C9 C10 1.376(5) . ?
C9 C14 1.377(5) . ?
C10 C11 1.375(5) . ?
C10 H10 0.9500 . ?
C11 C12 1.392(6) . ?
C11 H11 0.9500 . ?
C12 C13 1.384(6) . ?
C12 C15 1.497(6) . ?
C13 C14 1.368(5) . ?
C13 H13 0.9500 . ?
C14 H14 0.9500 . ?
C15 H15A 0.9800 . ?
C15 H15B 0.9800 . ?
C15 H15C 0.9800 . ?

loop_
_geom_torsion_atom_site_label_1
_geom_torsion_atom_site_label_2
_geom_torsion_atom_site_label_3
_geom_torsion_atom_site_label_4
_geom_torsion
_geom_torsion_site_symmetry_1
_geom_torsion_site_symmetry_2
_geom_torsion_site_symmetry_3
_geom_torsion_site_symmetry_4
_geom_torsion_publ_flag
C4 N1 N2 C1 27.0(4) . . . . ?
C4 N1 N2 S1 161.2(3) . . . . ?
O1 S1 N2 N1 53.1(2) . . . . ?
O2 S1 N2 N1 -177.9(2) . . . . ?
C9 S1 N2 N1 -62.6(2) . . . . ?
O1 S1 N2 C1 -172.5(2) . . . . ?
O2 S1 N2 C1 -43.5(3) . . . . ?
C9 S1 N2 C1 71.8(3) . . . . ?
N1 N2 C1 C2 -56.8(4) . . . . ?
S1 N2 C1 C2 172.1(2) . . . . ?
N2 C1 C2 F1 -59.5(4) . . . . ?
N2 C1 C2 C8 -178.0(3) . . . . ?
N2 C1 C2 C3 56.1(4) . . . . ?
F1 C2 C3 C4 84.7(3) . . . . ?
C8 C2 C3 C4 -156.0(3) . . . . ?
C1 C2 C3 C4 -30.7(4) . . . . ?
N2 N1 C4 C3 1.4(5) . . . . ?
N2 N1 C4 C5 -177.4(3) . . . . ?
C2 C3 C4 N1 1.7(5) . . . . ?
C2 C3 C4 C5 -179.5(3) . . . . ?
N1 C4 C5 C7 109.4(4) . . . . ?
C3 C4 C5 C7 -69.5(4) . . . . ?
N1 C4 C5 C6 -15.0(5) . . . . ?
C3 C4 C5 C6 166.1(3) . . . . ?
O1 S1 C9 C10 151.8(3) . . . . ?
O2 S1 C9 C10 19.1(3) . . . . ?
N2 S1 C9 C10 -93.7(3) . . . . ?
O1 S1 C9 C14 -30.6(3) . . . . ?
O2 S1 C9 C14 -163.3(3) . . . . ?
N2 S1 C9 C14 83.9(3) . . . . ?
C14 C9 C10 C11 1.0(5) . . . . ?
S1 C9 C10 C11 178.6(3) . . . . ?
C9 C10 C11 C12 -0.8(6) . . . . ?
C10 C11 C12 C13 0.1(6) . . . . ?
C10 C11 C12 C15 -178.4(4) . . . . ?
C11 C12 C13 C14 0.5(7) . . . . ?
C15 C12 C13 C14 179.0(5) . . . . ?
C12 C13 C14 C9 -0.3(7) . . . . ?
C10 C9 C14 C13 -0.5(6) . . . . ?
S1 C9 C14 C13 -178.1(3) . . . . ?
